data_4513238
loop_
_publ_author_name
'Geyer, Florian L.'
'Rominger, Frank'
'Vogtland, Maximilian'
'Bunz, Uwe H. F.'

_publ_section_title
;
 Interpenetrated Frameworks with Anisotropic Pore Structures from a
 Tetrahedral Pyridine Ligand
;
_journal_issue 7
_journal_name_full 'Crystal Growth &amp; Design'
_journal_page_first 3539
_journal_paper_doi 10.1021/acs.cgd.5b00719
_journal_volume 15
_journal_year 2015
_chemical_formula_sum 'C44 H52 Si5'
_chemical_formula_weight 721.30
_chemical_name_common '3 in manuscript'
_chemical_name_systematic
; 
 ? 
;
_space_group_crystal_system tetragonal
_space_group_IT_number 88
_space_group_name_Hall '-I 4ad'
_space_group_name_H-M_alt 'I 41/a'
_symmetry_space_group_name_Hall '-I 4ad'
_symmetry_space_group_name_H-M 'I 41/a :2'
_atom_sites_solution_hydrogens geom
_audit_creation_method SHELXL-2014
_cell_angle_alpha 90
_cell_angle_beta 90
_cell_angle_gamma 90
_cell_formula_units_Z 4
_cell_length_a 14.5595(19)
_cell_length_b 14.5595(19)
_cell_length_c 22.373(3)
_cell_measurement_reflns_used 4382
_cell_measurement_temperature 200(2)
_cell_measurement_theta_max 20.55
_cell_measurement_theta_min 2.69
_cell_volume 4742.6(11)
_computing_cell_refinement 'Bruker SAINT'
_computing_data_collection 'Bruker APEX2'
_computing_data_reduction 'Bruker SAINT'
_computing_molecular_graphics 'Bruker SHELXTL'
_computing_publication_material 'Bruker SHELXTL'
_computing_structure_refinement 'SHELXL-2014 (Sheldrick, 2014)'
_computing_structure_solution 'SHELXS-97 (Sheldrick 2008)'
_diffrn_ambient_temperature 200(2)
_diffrn_measured_fraction_theta_full 0.976
_diffrn_measured_fraction_theta_max 1.000
_diffrn_measurement_device_type 'Bruker APEX-II Quazar'
_diffrn_measurement_method '\f and \w scans'
_diffrn_radiation_type MoK\a
_diffrn_radiation_wavelength 0.71073
_diffrn_reflns_av_R_equivalents 0.0705
_diffrn_reflns_av_unetI/netI 0.0349
_diffrn_reflns_laue_measured_fraction_full 0.976
_diffrn_reflns_laue_measured_fraction_max 1.000
_diffrn_reflns_limit_h_max 17
_diffrn_reflns_limit_h_min -17
_diffrn_reflns_limit_k_max 17
_diffrn_reflns_limit_k_min -16
_diffrn_reflns_limit_l_max 26
_diffrn_reflns_limit_l_min -26
_diffrn_reflns_number 30039
_diffrn_reflns_point_group_measured_fraction_full 0.976
_diffrn_reflns_point_group_measured_fraction_max 1.000
_diffrn_reflns_theta_full 25.242
_diffrn_reflns_theta_max 25.022
_diffrn_reflns_theta_min 1.669
_diffrn_source 'ImuS microsource'
_exptl_absorpt_coefficient_mu 0.176
_exptl_absorpt_correction_T_max 0.9801
_exptl_absorpt_correction_T_min 0.8972
_exptl_absorpt_correction_type multi-scan
_exptl_absorpt_process_details
;
Sheldrick, G. M. (2008). <i>SADABS</i>. University of G\"ottingen, Germany.
;
_exptl_crystal_colour colourless
_exptl_crystal_density_diffrn 1.010
_exptl_crystal_description polyhedron
_exptl_crystal_F_000 1544
_exptl_crystal_size_max 0.170
_exptl_crystal_size_mid 0.100
_exptl_crystal_size_min 0.080
_refine_diff_density_max 0.277
_refine_diff_density_min -0.316
_refine_diff_density_rms 0.045
_refine_ls_extinction_method none
_refine_ls_goodness_of_fit_ref 1.085
_refine_ls_hydrogen_treatment constr
_refine_ls_matrix_type full
_refine_ls_number_parameters 148
_refine_ls_number_reflns 2100
_refine_ls_number_restraints 172
_refine_ls_restrained_S_all 1.153
_refine_ls_R_factor_all 0.0980
_refine_ls_R_factor_gt 0.0634
_refine_ls_shift/su_max 0.000
_refine_ls_shift/su_mean 0.000
_refine_ls_structure_factor_coef Fsqd
_refine_ls_weighting_details 'w=1/[\s^2^(Fo^2^)+(0.0800P)^2^+6.6517P] where P=(Fo^2^+2Fc^2^)/3'
_refine_ls_weighting_scheme calc
_refine_ls_wR_factor_gt 0.1640
_refine_ls_wR_factor_ref 0.1869
_reflns_Friedel_coverage 0.000
_reflns_number_gt 1439
_reflns_number_total 2100
_reflns_threshold_expression 'I > 2\s(I)'
_cod_data_source_file cg5b00719_si_002.cif
_cod_data_source_block fge8
_cod_depositor_comments 'Adding full bibliography for 4513232--4513239.cif.'
_cod_original_cell_volume 4742.5(14)
_cod_database_code 4513238
_shelx_space_group_comment
; 
The symmetry employed for this shelxl refinement is uniquely defined 
by the following loop, which should always be used as a source of 
symmetry information in preference to the above space-group names. 
They are only intended as comments. 
;
_shelx_estimated_absorpt_t_min 0.971
_shelx_estimated_absorpt_t_max 0.986
_shelxl_version_number 2014-3

loop_
_space_group_symop_operation_xyz
'x, y, z'
'-x+1/2, -y, z+1/2'
'-y+3/4, x+1/4, z+1/4'
'y+3/4, -x+3/4, z+3/4'
'x+1/2, y+1/2, z+1/2'
'-x+1, -y+1/2, z+1'
'-y+5/4, x+3/4, z+3/4'
'y+5/4, -x+5/4, z+5/4'
'-x, -y, -z'
'x-1/2, y, -z-1/2'
'y-3/4, -x-1/4, -z-1/4'
'-y-3/4, x-3/4, -z-3/4'
'-x+1/2, -y+1/2, -z+1/2'
'x, y+1/2, -z'
'y-1/4, -x+1/4, -z+1/4'
'-y-1/4, x-1/4, -z-1/4'

loop_
_atom_site_label
_atom_site_type_symbol
_atom_site_fract_x
_atom_site_fract_y
_atom_site_fract_z
_atom_site_U_iso_or_equiv
_atom_site_adp_type
_atom_site_occupancy
_atom_site_site_symmetry_order
_atom_site_calc_flag
_atom_site_refinement_flags_posn
_atom_site_refinement_flags_adp
_atom_site_refinement_flags_occupancy
_atom_site_disorder_assembly
_atom_site_disorder_group
Si1 Si 0.5000 0.2500 0.3750 0.0335(4) Uani 1 4 d S TU P . .
C1 C 0.43710(18) 0.16702(19) 0.32582(12) 0.0369(6) Uani 1 1 d . U . . .
C2 C 0.4338(3) 0.0740(2) 0.33839(15) 0.0658(10) Uani 1 1 d . U . . .
H2 H 0.4640 0.0516 0.3731 0.079 Uiso 1 1 calc R U . . .
C3 C 0.3879(3) 0.0128(2) 0.30196(16) 0.0727(12) Uani 1 1 d . U . . .
H3 H 0.3867 -0.0505 0.3121 0.087 Uiso 1 1 calc R U . . .
C4 C 0.3438(2) 0.0426(2) 0.25096(13) 0.0491(8) Uani 1 1 d . U . . .
C5 C 0.3465(2) 0.1345(2) 0.23796(14) 0.0545(8) Uani 1 1 d . U . . .
H5 H 0.3165 0.1566 0.2031 0.065 Uiso 1 1 calc R U . . .
C6 C 0.3921(2) 0.1954(2) 0.27488(14) 0.0507(8) Uani 1 1 d . U . . .
H6 H 0.3926 0.2587 0.2648 0.061 Uiso 1 1 calc R U . . .
C8 C 0.2995(2) -0.0224(2) 0.21216(15) 0.0613(9) Uani 1 1 d . U . . .
C9 C 0.2643(3) -0.0777(3) 0.17953(17) 0.0734(11) Uani 1 1 d D U . . .
Si2 Si 0.2188(4) -0.1638(3) 0.12817(19) 0.1027(15) Uani 0.708(9) 1 d D U P A 1
C11 C 0.2867(10) -0.1712(6) 0.0617(4) 0.168(5) Uani 0.708(9) 1 d D U P A 1
H11A H 0.2921 -0.1101 0.0436 0.252 Uiso 0.708(9) 1 calc R U P A 1
H11B H 0.3480 -0.1943 0.0718 0.252 Uiso 0.708(9) 1 calc R U P A 1
H11C H 0.2572 -0.2131 0.0334 0.252 Uiso 0.708(9) 1 calc R U P A 1
C12 C 0.2012(7) -0.2707(4) 0.1680(3) 0.108(3) Uani 0.708(9) 1 d D U P A 1
H12A H 0.1634 -0.2595 0.2034 0.162 Uiso 0.708(9) 1 calc R U P A 1
H12B H 0.1700 -0.3147 0.1418 0.162 Uiso 0.708(9) 1 calc R U P A 1
H12C H 0.2608 -0.2959 0.1802 0.162 Uiso 0.708(9) 1 calc R U P A 1
C13 C 0.1005(6) -0.1183(6) 0.1076(5) 0.159(4) Uani 0.708(9) 1 d D U P A 1
H13A H 0.0626 -0.1139 0.1437 0.238 Uiso 0.708(9) 1 calc R U P A 1
H13B H 0.1066 -0.0573 0.0895 0.238 Uiso 0.708(9) 1 calc R U P A 1
H13C H 0.0713 -0.1602 0.0791 0.238 Uiso 0.708(9) 1 calc R U P A 1
Si2B Si 0.2029(5) -0.1676(6) 0.1371(4) 0.075(3) Uani 0.292(9) 1 d D U P A 2
C11B C 0.0866(10) -0.1899(16) 0.1647(11) 0.165(9) Uani 0.292(9) 1 d D U P A 2
H11D H 0.0891 -0.2049 0.2073 0.248 Uiso 0.292(9) 1 calc R U P A 2
H11E H 0.0485 -0.1351 0.1588 0.248 Uiso 0.292(9) 1 calc R U P A 2
H11F H 0.0599 -0.2416 0.1427 0.248 Uiso 0.292(9) 1 calc R U P A 2
C12B C 0.2014(17) -0.1396(12) 0.0584(6) 0.120(7) Uani 0.292(9) 1 d D U P A 2
H12D H 0.2643 -0.1280 0.0447 0.179 Uiso 0.292(9) 1 calc R U P A 2
H12E H 0.1753 -0.1910 0.0359 0.179 Uiso 0.292(9) 1 calc R U P A 2
H12F H 0.1639 -0.0846 0.0520 0.179 Uiso 0.292(9) 1 calc R U P A 2
C13B C 0.2709(15) -0.2733(10) 0.1538(9) 0.114(6) Uani 0.292(9) 1 d D U P A 2
H13D H 0.2695 -0.2854 0.1969 0.171 Uiso 0.292(9) 1 calc R U P A 2
H13E H 0.2444 -0.3257 0.1324 0.171 Uiso 0.292(9) 1 calc R U P A 2
H13F H 0.3346 -0.2644 0.1410 0.171 Uiso 0.292(9) 1 calc R U P A 2

loop_
_atom_site_aniso_label
_atom_site_aniso_U_11
_atom_site_aniso_U_22
_atom_site_aniso_U_33
_atom_site_aniso_U_23
_atom_site_aniso_U_13
_atom_site_aniso_U_12
Si1 0.0351(5) 0.0351(5) 0.0303(8) 0.000 0.000 0.000
C1 0.0353(15) 0.0419(15) 0.0335(14) 0.0001(11) 0.0034(11) -0.0022(12)
C2 0.102(3) 0.0474(18) 0.0484(19) 0.0099(14) -0.0235(18) -0.0225(18)
C3 0.111(3) 0.047(2) 0.060(2) 0.0065(16) -0.025(2) -0.0305(19)
C4 0.0492(18) 0.0538(18) 0.0441(16) -0.0107(14) 0.0013(14) -0.0100(14)
C5 0.060(2) 0.0563(19) 0.0478(18) -0.0066(15) -0.0159(15) 0.0030(15)
C6 0.062(2) 0.0388(16) 0.0509(17) -0.0026(13) -0.0141(15) 0.0031(14)
C8 0.069(2) 0.061(2) 0.0543(19) -0.0095(16) -0.0062(17) -0.0124(17)
C9 0.094(3) 0.063(2) 0.064(2) -0.0115(18) -0.020(2) -0.015(2)
Si2 0.185(4) 0.066(2) 0.0569(14) -0.0010(12) -0.0395(18) -0.051(2)
C11 0.315(13) 0.100(6) 0.090(5) -0.034(5) 0.040(7) -0.075(8)
C12 0.178(9) 0.069(4) 0.077(4) 0.007(3) -0.034(5) -0.044(4)
C13 0.182(7) 0.123(6) 0.172(9) 0.017(6) -0.112(7) -0.046(5)
Si2B 0.057(3) 0.075(5) 0.093(5) -0.042(4) -0.024(3) 0.013(3)
C11B 0.107(9) 0.153(17) 0.236(19) -0.067(14) 0.019(10) -0.030(9)
C12B 0.164(17) 0.099(12) 0.096(8) -0.034(7) -0.049(8) -0.030(11)
C13B 0.132(13) 0.088(9) 0.123(14) -0.032(8) -0.026(11) 0.002(8)

loop_
_atom_type_symbol
_atom_type_description
_atom_type_scat_dispersion_real
_atom_type_scat_dispersion_imag
_atom_type_scat_source
C C 0.0033 0.0016 'International Tables Vol C Tables 4.2.6.8 and 6.1.1.4'
H H 0.0000 0.0000 'International Tables Vol C Tables 4.2.6.8 and 6.1.1.4'
Si Si 0.0817 0.0704 'International Tables Vol C Tables 4.2.6.8 and 6.1.1.4'

loop_
_geom_angle_atom_site_label_1
_geom_angle_atom_site_label_2
_geom_angle_atom_site_label_3
_geom_angle
_geom_angle_site_symmetry_1
_geom_angle_site_symmetry_3
C1 Si1 C1 108.06(16) 16_656 11_666
C1 Si1 C1 110.18(8) 16_656 6_554
C1 Si1 C1 110.18(8) 11_666 6_554
C1 Si1 C1 110.18(8) 16_656 .
C1 Si1 C1 110.18(8) 11_666 .
C1 Si1 C1 108.06(16) 6_554 .
C6 C1 C2 116.4(3) . .
C6 C1 Si1 121.7(2) . .
C2 C1 Si1 121.9(2) . .
C3 C2 C1 121.9(3) . .
C3 C2 H2 119.1 . .
C1 C2 H2 119.1 . .
C4 C3 C2 120.8(3) . .
C4 C3 H3 119.6 . .
C2 C3 H3 119.6 . .
C5 C4 C3 118.0(3) . .
C5 C4 C8 121.8(3) . .
C3 C4 C8 120.1(3) . .
C4 C5 C6 120.9(3) . .
C4 C5 H5 119.6 . .
C6 C5 H5 119.6 . .
C1 C6 C5 122.1(3) . .
C1 C6 H6 119.0 . .
C5 C6 H6 119.0 . .
C9 C8 C4 178.6(4) . .
C8 C9 Si2 176.0(4) . .
C8 C9 Si2B 173.3(5) . .
C11 Si2 C12 115.8(5) . .
C11 Si2 C9 111.3(4) . .
C12 Si2 C9 109.4(3) . .
C11 Si2 C13 108.7(6) . .
C12 Si2 C13 106.9(5) . .
C9 Si2 C13 104.0(4) . .
Si2 C11 H11A 109.5 . .
Si2 C11 H11B 109.5 . .
H11A C11 H11B 109.5 . .
Si2 C11 H11C 109.5 . .
H11A C11 H11C 109.5 . .
H11B C11 H11C 109.5 . .
Si2 C12 H12A 109.5 . .
Si2 C12 H12B 109.5 . .
H12A C12 H12B 109.5 . .
Si2 C12 H12C 109.5 . .
H12A C12 H12C 109.5 . .
H12B C12 H12C 109.5 . .
Si2 C13 H13A 109.5 . .
Si2 C13 H13B 109.5 . .
H13A C13 H13B 109.5 . .
Si2 C13 H13C 109.5 . .
H13A C13 H13C 109.5 . .
H13B C13 H13C 109.5 . .
C12B Si2B C11B 110.9(10) . .
C12B Si2B C9 110.3(7) . .
C11B Si2B C9 113.6(8) . .
C12B Si2B C13B 112.8(9) . .
C11B Si2B C13B 106.1(10) . .
C9 Si2B C13B 103.0(7) . .
Si2B C11B H11D 109.5 . .
Si2B C11B H11E 109.5 . .
H11D C11B H11E 109.5 . .
Si2B C11B H11F 109.5 . .
H11D C11B H11F 109.5 . .
H11E C11B H11F 109.5 . .
Si2B C12B H12D 109.5 . .
Si2B C12B H12E 109.5 . .
H12D C12B H12E 109.5 . .
Si2B C12B H12F 109.5 . .
H12D C12B H12F 109.5 . .
H12E C12B H12F 109.5 . .
Si2B C13B H13D 109.5 . .
Si2B C13B H13E 109.5 . .
H13D C13B H13E 109.5 . .
Si2B C13B H13F 109.5 . .
H13D C13B H13F 109.5 . .
H13E C13B H13F 109.5 . .

loop_
_geom_bond_atom_site_label_1
_geom_bond_atom_site_label_2
_geom_bond_distance
_geom_bond_site_symmetry_2
Si1 C1 1.873(3) 16_656
Si1 C1 1.873(3) 11_666
Si1 C1 1.873(3) 6_554
Si1 C1 1.873(3) .
C1 C6 1.377(4) .
C1 C2 1.384(4) .
C2 C3 1.380(4) .
C2 H2 0.9500 .
C3 C4 1.379(4) .
C3 H3 0.9500 .
C4 C5 1.370(4) .
C4 C8 1.437(4) .
C5 C6 1.382(4) .
C5 H5 0.9500 .
C6 H6 0.9500 .
C8 C9 1.202(4) .
C9 Si2 1.825(5) .
C9 Si2B 1.848(9) .
Si2 C11 1.789(8) .
Si2 C12 1.812(7) .
Si2 C13 1.902(8) .
C11 H11A 0.9800 .
C11 H11B 0.9800 .
C11 H11C 0.9800 .
C12 H12A 0.9800 .
C12 H12B 0.9800 .
C12 H12C 0.9800 .
C13 H13A 0.9800 .
C13 H13B 0.9800 .
C13 H13C 0.9800 .
Si2B C12B 1.806(12) .
Si2B C11B 1.832(12) .
Si2B C13B 1.869(12) .
C11B H11D 0.9800 .
C11B H11E 0.9800 .
C11B H11F 0.9800 .
C12B H12D 0.9800 .
C12B H12E 0.9800 .
C12B H12F 0.9800 .
C13B H13D 0.9800 .
C13B H13E 0.9800 .
C13B H13F 0.9800 .

loop_
_geom_torsion_atom_site_label_1
_geom_torsion_atom_site_label_2
_geom_torsion_atom_site_label_3
_geom_torsion_atom_site_label_4
_geom_torsion
_geom_torsion_site_symmetry_1
C1 Si1 C1 C6 -161.5(2) 16_656
C1 Si1 C1 C6 79.32(19) 11_666
C1 Si1 C1 C6 -41.1(2) 6_554
C1 Si1 C1 C2 18.0(3) 16_656
C1 Si1 C1 C2 -101.2(3) 11_666
C1 Si1 C1 C2 138.4(3) 6_554
C6 C1 C2 C3 -0.1(5) .
Si1 C1 C2 C3 -179.6(3) .
C1 C2 C3 C4 0.5(6) .
C2 C3 C4 C5 -0.5(6) .
C2 C3 C4 C8 177.4(4) .
C3 C4 C5 C6 0.1(5) .
C8 C4 C5 C6 -177.8(3) .
C2 C1 C6 C5 -0.3(5) .
Si1 C1 C6 C5 179.2(2) .
C4 C5 C6 C1 0.3(5) .
Si2B C9 Si2 C11 178(2) .
Si2B C9 Si2 C12 -52(2) .
Si2B C9 Si2 C13 62(2) .
Si2 C9 Si2B C12B -40(2) .
Si2 C9 Si2B C11B -165(3) .
Si2 C9 Si2B C13B 81(2) .
